data_4031998
loop_
_publ_author_name
'Oliveira Udry, Guillermo A.'
'Repetto, Evangelina'
'Vega, Daniel R.'
'Varela, Oscar'

_publ_section_title
;
 Synthesis of Enantiomeric Polyhydroxyalkylpyrrolidines from 1,3-Dipolar
 Cycloadducts. Evaluation as Inhibitors of a \b-Galactofuranosidase.
;
_journal_issue 10
_journal_name_full 'The Journal of organic chemistry'
_journal_page_first 4179
_journal_page_last 4189
_journal_paper_doi 10.1021/acs.joc.6b00514
_journal_volume 81
_journal_year 2016
_chemical_absolute_configuration synthesis
_chemical_formula_sum 'C26 H37 N O5'
_chemical_formula_weight 443.56
_space_group_crystal_system triclinic
_space_group_IT_number 1
_space_group_name_Hall 'P 1'
_space_group_name_H-M_alt 'P 1'
_symmetry_space_group_name_Hall 'P 1'
_symmetry_space_group_name_H-M 'P 1'
_atom_sites_solution_hydrogens geom
_audit_creation_method SHELXL-2014/7
_cell_angle_alpha 94.761(7)
_cell_angle_beta 93.119(7)
_cell_angle_gamma 97.721(8)
_cell_formula_units_Z 2
_cell_length_a 5.5207(6)
_cell_length_b 12.9380(12)
_cell_length_c 17.1775(13)
_cell_measurement_reflns_used 2250
_cell_measurement_temperature 293(2)
_cell_measurement_theta_max 25.1220
_cell_measurement_theta_min 3.9960
_cell_volume 1208.9(2)
_computing_cell_refinement
;
CrysAlisPro, Agilent Technologies,
Version 1.171.37.31 (release 14-01-2014 CrysAlis171 .NET)
(compiled Jan 14 2014,18:38:05)
;
_computing_data_collection
;
CrysAlisPro, Agilent Technologies,
Version 1.171.37.31 (release 14-01-2014 CrysAlis171 .NET)
(compiled Jan 14 2014,18:38:05)
;
_computing_data_reduction
;
CrysAlisPro, Agilent Technologies,
Version 1.171.37.31 (release 14-01-2014 CrysAlis171 .NET)
(compiled Jan 14 2014,18:38:05)
;
_computing_molecular_graphics 'Ortep-3 for Windows (Farrugia, 1997)'
_computing_publication_material
;
WinGX publication routines (Farrugia, 1999) and PLATON (Spek, 2003)
;
_computing_structure_refinement 'SHELXL-2014/7 (Sheldrick, 2014)'
_computing_structure_solution 'SHELX (Sheldrick, 2008)'
_diffrn_ambient_temperature 293(2)
_diffrn_detector 'CCD plate'
_diffrn_detector_area_resol_mean 16.1158
_diffrn_detector_type Eos
_diffrn_measured_fraction_theta_full 0.996
_diffrn_measured_fraction_theta_max 0.839
_diffrn_measurement_details
;
  1 omega    7.00   55.00   1.0000    1.7550
omega____ theta____ kappa____ phi______ frames
    -       18.3853  -99.0000  -60.0000 48

  2 omega  -21.00    5.00   1.0000    1.7550
omega____ theta____ kappa____ phi______ frames
    -      -18.6587  -99.0000  -30.0000 26

  3 omega  -25.00   20.00   1.0000    1.7550
omega____ theta____ kappa____ phi______ frames
    -      -18.6587  -99.0000   60.0000 45

  4 omega  -21.00    6.00   1.0000    1.7550
omega____ theta____ kappa____ phi______ frames
    -      -18.6587  -77.0000  150.0000 27

  5 omega  -38.00   21.00   1.0000    1.7550
omega____ theta____ kappa____ phi______ frames
    -       18.3853  -57.0000  150.0000 59

  6 omega   69.00   94.00   1.0000    1.7550
omega____ theta____ kappa____ phi______ frames
    -       18.3853  178.0000 -180.0000 25

  7 omega  -52.00   91.00   1.0000    1.7550
omega____ theta____ kappa____ phi______ frames
    -       18.3853    0.0000 -180.0000 143

  8 omega   38.00   84.00   1.0000    1.7550
omega____ theta____ kappa____ phi______ frames
    -       18.3853  178.0000  120.0000 46

;
_diffrn_measurement_device 'four-circle diffractometer'
_diffrn_measurement_device_type 'Xcalibur, Eos, Gemini'
_diffrn_measurement_method '\w scans'
_diffrn_orient_matrix_UB_11 0.0254547000
_diffrn_orient_matrix_UB_12 0.0311866000
_diffrn_orient_matrix_UB_13 -0.0314308000
_diffrn_orient_matrix_UB_21 -0.0986326000
_diffrn_orient_matrix_UB_22 0.0278169000
_diffrn_orient_matrix_UB_23 0.0091448000
_diffrn_orient_matrix_UB_31 0.0806979000
_diffrn_orient_matrix_UB_32 0.0366072000
_diffrn_orient_matrix_UB_33 0.0255573000
_diffrn_radiation_monochromator graphite
_diffrn_radiation_type MoK\a
_diffrn_radiation_wavelength 0.71073
_diffrn_reflns_av_R_equivalents 0.0324
_diffrn_reflns_av_unetI/netI 0.0797
_diffrn_reflns_Laue_measured_fraction_full 0.996
_diffrn_reflns_Laue_measured_fraction_max 0.839
_diffrn_reflns_limit_h_max 7
_diffrn_reflns_limit_h_min -5
_diffrn_reflns_limit_k_max 17
_diffrn_reflns_limit_k_min -17
_diffrn_reflns_limit_l_max 21
_diffrn_reflns_limit_l_min -22
_diffrn_reflns_number 10240
_diffrn_reflns_point_group_measured_fraction_full 0.731
_diffrn_reflns_point_group_measured_fraction_max 0.593
_diffrn_reflns_theta_full 25.242
_diffrn_reflns_theta_max 29.177
_diffrn_reflns_theta_min 3.807
_diffrn_source 'Enhance (Mo) X-ray Source'
_exptl_absorpt_coefficient_mu 0.083
_exptl_absorpt_correction_T_max 1.00000
_exptl_absorpt_correction_T_min 0.95801
_exptl_absorpt_correction_type multi-scan
_exptl_absorpt_process_details
;
CrysAlisPro, Agilent Technologies,
Version 1.171.37.31 (release 14-01-2014 CrysAlis171 .NET)
(compiled Jan 14 2014,18:38:05)
Empirical absorption correction using spherical harmonics,
 implemented in SCALE3 ABSPACK scaling algorithm.
;
_exptl_crystal_colour colorless
_exptl_crystal_density_diffrn 1.219
_exptl_crystal_density_method 'not measured'
_exptl_crystal_description plate
_exptl_crystal_F_000 480
_exptl_crystal_size_max 0.43
_exptl_crystal_size_mid 0.42
_exptl_crystal_size_min 0.20
_refine_diff_density_max 1.034
_refine_diff_density_min -0.686
_refine_diff_density_rms 0.060
_refine_ls_abs_structure_details
;
 Flack x determined using 1336 quotients [(I+)-(I-)]/[(I+)+(I-)]
 (Parsons, Flack and Wagner, Acta Cryst. B69 (2013) 249-259).
;
_refine_ls_abs_structure_Flack 0.4(9)
_refine_ls_extinction_method none
_refine_ls_goodness_of_fit_ref 1.030
_refine_ls_hydrogen_treatment constr
_refine_ls_matrix_type full
_refine_ls_number_parameters 585
_refine_ls_number_reflns 7783
_refine_ls_number_restraints 9
_refine_ls_restrained_S_all 1.031
_refine_ls_R_factor_all 0.1027
_refine_ls_R_factor_gt 0.0729
_refine_ls_shift/su_max 0.000
_refine_ls_shift/su_mean 0.000
_refine_ls_structure_factor_coef Fsqd
_refine_ls_weighting_details 'w=1/[\s^2^(Fo^2^)+(0.0771P)^2^+0.8151P] where P=(Fo^2^+2Fc^2^)/3'
_refine_ls_weighting_scheme calc
_refine_ls_wR_factor_gt 0.1612
_refine_ls_wR_factor_ref 0.1889
_reflns_Friedel_coverage 0.414
_reflns_Friedel_fraction_full 0.466
_reflns_Friedel_fraction_max 0.347
_reflns_number_gt 5717
_reflns_number_total 7783
_reflns_threshold_expression 'I > 2\s(I)'
_cod_data_source_file jo6b00514_si_002.cif
_cod_data_source_block 2b
_cod_database_code 4031998
_shelx_shelxl_version_number 2014/7
_shelx_space_group_comment
;
The symmetry employed for this shelxl refinement is uniquely defined
by the following loop, which should always be used as a source of
symmetry information in preference to the above space-group names.
They are only intended as comments.
;

loop_
_space_group_symop_operation_xyz
'x, y, z'

loop_
_atom_site_label
_atom_site_type_symbol
_atom_site_fract_x
_atom_site_fract_y
_atom_site_fract_z
_atom_site_U_iso_or_equiv
_atom_site_adp_type
_atom_site_occupancy
_atom_site_site_symmetry_order
_atom_site_calc_flag
_atom_site_refinement_flags_posn
_atom_site_refinement_flags_adp
N1A N 0.8540(9) 0.4018(3) 0.4188(3) 0.0314(11) Uani 1 1 d . .
H1A H 0.9982 0.4366 0.4190 0.038 Uiso 1 1 calc R U
C2A C 0.7620(10) 0.2974(4) 0.3825(3) 0.0264(12) Uani 1 1 d . .
H2A H 0.6400 0.3053 0.3406 0.032 Uiso 1 1 calc R U
C3A C 0.6217(10) 0.2417(4) 0.4474(3) 0.0263(12) Uani 1 1 d . .
H3A H 0.4761 0.1962 0.4233 0.032 Uiso 1 1 calc R U
C4A C 0.5406(10) 0.3345(4) 0.4984(3) 0.0220(11) Uani 1 1 d . .
H4A H 0.3612 0.3263 0.4956 0.026 Uiso 1 1 calc R U
C5A C 0.6366(10) 0.4323(4) 0.4552(3) 0.0255(11) Uani 1 1 d . .
H5A H 0.5142 0.4367 0.4126 0.031 Uiso 1 1 calc R U
C6A C 0.6831(11) 0.5392(4) 0.5011(3) 0.0279(12) Uani 1 1 d . .
C7A C 0.8905(11) 0.5709(4) 0.5506(3) 0.0286(12) Uani 1 1 d . .
H7A H 1.0057 0.5255 0.5569 0.034 Uiso 1 1 calc R U
C8A C 0.9292(12) 0.6700(4) 0.5913(3) 0.0337(14) Uani 1 1 d . .
H8A H 1.0715 0.6915 0.6232 0.040 Uiso 1 1 calc R U
C9A C 0.7548(13) 0.7358(5) 0.5837(4) 0.0439(17) Uani 1 1 d . .
H9A H 0.7772 0.8010 0.6124 0.053 Uiso 1 1 calc R U
C10A C 0.5480(13) 0.7066(5) 0.5344(4) 0.0420(15) Uani 1 1 d . .
H10A H 0.4333 0.7523 0.5285 0.050 Uiso 1 1 calc R U
C11A C 0.5121(11) 0.6079(4) 0.4935(3) 0.0335(13) Uani 1 1 d . .
H11A H 0.3715 0.5875 0.4605 0.040 Uiso 1 1 calc R U
C12A C 0.9597(11) 0.2450(4) 0.3452(3) 0.0303(13) Uani 1 1 d . .
O13A O 0.8694(8) 0.1483(3) 0.3141(3) 0.0491(13) Uani 1 1 d . .
O14A O 1.1629(8) 0.2851(3) 0.3394(3) 0.0385(10) Uani 1 1 d . .
C15A C 1.0377(15) 0.0941(6) 0.2676(5) 0.069(3) Uani 1 1 d . U
H15A H 1.0937 0.1361 0.2261 0.083 Uiso 1 1 calc R U
H15D H 1.1796 0.0845 0.3007 0.083 Uiso 1 1 calc R U
C16A C 0.922(2) -0.0006(10) 0.2361(8) 0.122(5) Uani 1 1 d . U
H16A H 0.8836 -0.0448 0.2772 0.146 Uiso 1 1 calc R U
H16E H 1.0266 -0.0325 0.2014 0.146 Uiso 1 1 calc R U
H16F H 0.7732 0.0086 0.2075 0.146 Uiso 1 1 calc R U
C17A C 0.7725(11) 0.1783(4) 0.4961(3) 0.0314(13) Uani 1 1 d . .
H17A H 0.6691 0.1405 0.5312 0.038 Uiso 1 1 calc R U
H17D H 0.8413 0.1277 0.4621 0.038 Uiso 1 1 calc R U
O18A O 0.9681(7) 0.2478(3) 0.5410(2) 0.0357(10) Uani 1 1 d . .
C19A C 0.8739(10) 0.3005(4) 0.6059(3) 0.0277(12) Uani 1 1 d . .
H19A H 0.9956 0.3602 0.6264 0.033 Uiso 1 1 calc R U
C20A C 0.6331(11) 0.3420(4) 0.5834(3) 0.0264(12) Uani 1 1 d . .
O21A O 0.5217(8) 0.3804(3) 0.6345(2) 0.0358(10) Uani 1 1 d . .
O22A O 0.8263(7) 0.2359(3) 0.6660(2) 0.0282(9) Uani 1 1 d . .
C23A C 1.0439(10) 0.2040(4) 0.7031(3) 0.0270(12) Uani 1 1 d . .
H23A H 1.1883 0.2518 0.6917 0.032 Uiso 1 1 calc R U
C24A C 1.0699(12) 0.0928(5) 0.6703(3) 0.0350(14) Uani 1 1 d . .
H24A H 1.0866 0.0916 0.6143 0.042 Uiso 1 1 calc R U
H24D H 0.9229 0.0460 0.6787 0.042 Uiso 1 1 calc R U
C25A C 1.2932(12) 0.0538(5) 0.7093(4) 0.0366(14) Uani 1 1 d . .
H25A H 1.4405 0.0999 0.6982 0.044 Uiso 1 1 calc R U
C26A C 1.2729(13) 0.0612(5) 0.7975(4) 0.0393(15) Uani 1 1 d . .
H26A H 1.4186 0.0407 0.8225 0.047 Uiso 1 1 calc R U
H26D H 1.1330 0.0129 0.8097 0.047 Uiso 1 1 calc R U
C27A C 1.2439(12) 0.1717(5) 0.8302(4) 0.0397(15) Uani 1 1 d . .
H27A H 1.3903 0.2190 0.8221 0.048 Uiso 1 1 calc R U
H27D H 1.2268 0.1726 0.8862 0.048 Uiso 1 1 calc R U
C28A C 1.0199(11) 0.2107(4) 0.7913(3) 0.0285(12) Uani 1 1 d . .
H28A H 0.8761 0.1611 0.8006 0.034 Uiso 1 1 calc R U
C29A C 1.3168(16) -0.0563(5) 0.6773(5) 0.056(2) Uani 1 1 d . .
H29A H 1.1806 -0.1036 0.6915 0.084 Uiso 1 1 calc R U
H29E H 1.4667 -0.0759 0.6986 0.084 Uiso 1 1 calc R U
H29F H 1.3182 -0.0594 0.6212 0.084 Uiso 1 1 calc R U
C30A C 0.9756(12) 0.3187(4) 0.8261(3) 0.0342(14) Uani 1 1 d . .
H30A H 0.8411 0.3396 0.7942 0.041 Uiso 1 1 calc R U
C31A C 0.8947(13) 0.3153(5) 0.9096(4) 0.0434(16) Uani 1 1 d . .
H31A H 1.0284 0.3015 0.9436 0.065 Uiso 1 1 calc R U
H31E H 0.7590 0.2607 0.9107 0.065 Uiso 1 1 calc R U
H31F H 0.8460 0.3814 0.9271 0.065 Uiso 1 1 calc R U
C32A C 1.1972(14) 0.4026(5) 0.8239(4) 0.0507(18) Uani 1 1 d . .
H32A H 1.2494 0.4027 0.7715 0.076 Uiso 1 1 calc R U
H32E H 1.3282 0.3879 0.8584 0.076 Uiso 1 1 calc R U
H32F H 1.1532 0.4700 0.8403 0.076 Uiso 1 1 calc R U
N1B N 1.0187(12) 0.5823(4) 0.3062(3) 0.0486(16) Uani 1 1 d . .
H1B H 0.9331 0.5776 0.3464 0.058 Uiso 1 1 calc R U
C2B C 1.0203(11) 0.5026(4) 0.2419(3) 0.0315(13) Uani 1 1 d . .
H2B H 1.1305 0.4535 0.2576 0.038 Uiso 1 1 calc R U
C3B C 1.1287(10) 0.5590(4) 0.1718(3) 0.0282(12) Uani 1 1 d . .
H3B H 1.2985 0.5454 0.1688 0.034 Uiso 1 1 calc R U
C4B C 1.1349(10) 0.6754(4) 0.2004(3) 0.0294(12) Uani 1 1 d . .
H4B H 1.2678 0.7186 0.1776 0.035 Uiso 1 1 calc R U
C5B C 1.1916(11) 0.6725(4) 0.2892(3) 0.0301(13) Uani 1 1 d . .
H5B H 1.3557 0.6522 0.2955 0.036 Uiso 1 1 calc R U
C6B C 1.1934(11) 0.7722(4) 0.3426(3) 0.0327(13) Uani 1 1 d . .
C7B C 1.0200(13) 0.7864(5) 0.3944(4) 0.0426(16) Uani 1 1 d . .
H7B H 0.8908 0.7332 0.3978 0.051 Uiso 1 1 calc R U
C8B C 1.0338(14) 0.8806(5) 0.4428(4) 0.0459(17) Uani 1 1 d . .
H8B H 0.9113 0.8905 0.4766 0.055 Uiso 1 1 calc R U
C9B C 1.2274(13) 0.9573(5) 0.4399(4) 0.0460(17) Uani 1 1 d . .
H9B H 1.2411 1.0183 0.4735 0.055 Uiso 1 1 calc R U
C10B C 1.4020(14) 0.9445(5) 0.3875(5) 0.063(2) Uani 1 1 d . .
H10B H 1.5303 0.9981 0.3840 0.076 Uiso 1 1 calc R U
C11B C 1.3875(13) 0.8504(5) 0.3387(5) 0.0528(19) Uani 1 1 d . .
H11B H 1.5083 0.8410 0.3042 0.063 Uiso 1 1 calc R U
C12B C 0.7640(11) 0.4427(4) 0.2257(3) 0.0277(12) Uani 1 1 d . .
O13B O 0.7724(8) 0.3519(3) 0.1833(2) 0.0430(11) Uani 1 1 d . .
O14B O 0.5836(8) 0.4701(3) 0.2492(3) 0.0411(10) Uani 1 1 d . .
C15B C 0.5386(16) 0.2847(7) 0.1637(5) 0.071(3) Uani 1 1 d . .
H15B H 0.4199 0.3032 0.2001 0.085 Uiso 1 1 calc R U
H15C H 0.5599 0.2122 0.1683 0.085 Uiso 1 1 calc R U
C16B C 0.4467(19) 0.2964(8) 0.0836(5) 0.085(3) Uani 1 1 d . .
H16B H 0.5547 0.2703 0.0471 0.128 Uiso 1 1 calc R U
H16C H 0.4398 0.3691 0.0777 0.128 Uiso 1 1 calc R U
H16D H 0.2857 0.2576 0.0735 0.128 Uiso 1 1 calc R U
C17B C 1.0005(12) 0.5302(5) 0.0912(4) 0.0381(14) Uani 1 1 d . .
H17B H 1.0980 0.5641 0.0528 0.046 Uiso 1 1 calc R U
H17C H 0.9877 0.4551 0.0787 0.046 Uiso 1 1 calc R U
O18B O 0.7610(8) 0.5607(3) 0.0865(2) 0.0412(11) Uani 1 1 d . .
C19B C 0.7657(12) 0.6700(5) 0.1003(3) 0.0377(14) Uani 1 1 d . .
H19B H 0.5965 0.6852 0.0998 0.045 Uiso 1 1 calc R U
C20B C 0.8921(14) 0.7100(6) 0.1794(4) 0.0472(17) Uani 1 1 d . U
O21B O 0.7889(15) 0.7647(8) 0.2211(3) 0.132(4) Uani 1 1 d . U
O22B O 0.8891(7) 0.7271(3) 0.0442(2) 0.0322(9) Uani 1 1 d . .
C23B C 0.7465(11) 0.7328(4) -0.0275(3) 0.0292(12) Uani 1 1 d . .
H23B H 0.5722 0.7180 -0.0182 0.035 Uiso 1 1 calc R U
C24B C 0.8069(12) 0.6529(4) -0.0897(3) 0.0334(13) Uani 1 1 d . .
H24B H 0.7692 0.5834 -0.0723 0.040 Uiso 1 1 calc R U
H24C H 0.9811 0.6651 -0.0970 0.040 Uiso 1 1 calc R U
C25B C 0.6628(13) 0.6578(5) -0.1684(3) 0.0391(15) Uani 1 1 d . .
H25B H 0.4875 0.6422 -0.1608 0.047 Uiso 1 1 calc R U
C26B C 0.7145(15) 0.7681(5) -0.1931(3) 0.0471(18) Uani 1 1 d . .
H26B H 0.6160 0.7730 -0.2408 0.056 Uiso 1 1 calc R U
H26C H 0.8855 0.7828 -0.2041 0.056 Uiso 1 1 calc R U
C27B C 0.6575(14) 0.8492(5) -0.1300(3) 0.0398(15) Uani 1 1 d . .
H27B H 0.4835 0.8382 -0.1224 0.048 Uiso 1 1 calc R U
H27C H 0.6975 0.9186 -0.1473 0.048 Uiso 1 1 calc R U
C28B C 0.8004(11) 0.8435(4) -0.0523(3) 0.0316(13) Uani 1 1 d . .
H28B H 0.9750 0.8558 -0.0617 0.038 Uiso 1 1 calc R U
C29B C 0.7292(16) 0.5768(5) -0.2313(4) 0.0530(19) Uani 1 1 d . .
H29B H 0.9006 0.5911 -0.2395 0.080 Uiso 1 1 calc R U
H29C H 0.6352 0.5808 -0.2794 0.080 Uiso 1 1 calc R U
H29D H 0.6932 0.5078 -0.2144 0.080 Uiso 1 1 calc R U
C30B C 0.7549(12) 0.9269(5) 0.0129(4) 0.0383(14) Uani 1 1 d . .
H30B H 0.8509 0.9145 0.0601 0.046 Uiso 1 1 calc R U
C31B C 0.8558(17) 1.0379(5) -0.0087(5) 0.061(2) Uani 1 1 d . .
H31B H 0.7650 1.0534 -0.0546 0.092 Uiso 1 1 calc R U
H31C H 1.0256 1.0404 -0.0190 0.092 Uiso 1 1 calc R U
H31D H 0.8393 1.0887 0.0340 0.092 Uiso 1 1 calc R U
C32B C 0.4918(15) 0.9221(6) 0.0341(5) 0.064(2) Uani 1 1 d . .
H32B H 0.4333 0.8529 0.0473 0.096 Uiso 1 1 calc R U
H32C H 0.3931 0.9385 -0.0097 0.096 Uiso 1 1 calc R U
H32D H 0.4820 0.9718 0.0781 0.096 Uiso 1 1 calc R U

loop_
_atom_site_aniso_label
_atom_site_aniso_U_11
_atom_site_aniso_U_22
_atom_site_aniso_U_33
_atom_site_aniso_U_23
_atom_site_aniso_U_13
_atom_site_aniso_U_12
N1A 0.029(3) 0.028(2) 0.034(3) -0.0052(19) 0.010(2) -0.006(2)
C2A 0.025(3) 0.032(3) 0.020(3) 0.002(2) 0.003(2) -0.001(2)
C3A 0.027(3) 0.026(3) 0.024(3) 0.002(2) 0.002(2) -0.002(2)
C4A 0.023(3) 0.025(2) 0.018(2) 0.0015(19) 0.001(2) 0.003(2)
C5A 0.024(3) 0.028(3) 0.025(3) 0.004(2) 0.002(2) 0.003(2)
C6A 0.031(3) 0.028(3) 0.024(3) 0.004(2) 0.006(2) 0.001(2)
C7A 0.033(3) 0.027(3) 0.025(3) 0.006(2) 0.001(2) 0.000(2)
C8A 0.043(4) 0.031(3) 0.023(3) 0.001(2) 0.005(2) -0.006(3)
C9A 0.056(5) 0.032(3) 0.041(4) -0.006(3) 0.014(3) -0.001(3)
C10A 0.046(4) 0.034(3) 0.048(4) 0.008(3) 0.012(3) 0.009(3)
C11A 0.030(3) 0.037(3) 0.034(3) 0.009(2) 0.006(3) 0.003(3)
C12A 0.031(3) 0.037(3) 0.020(3) 0.000(2) -0.001(2) 0.000(3)
O13A 0.039(3) 0.044(2) 0.056(3) -0.025(2) 0.018(2) -0.008(2)
O14A 0.025(2) 0.044(2) 0.045(3) 0.0006(19) -0.0017(18) 0.0008(19)
C15A 0.050(5) 0.076(5) 0.075(6) -0.037(5) 0.022(4) 0.007(4)
C16A 0.097(9) 0.130(8) 0.128(10) -0.056(8) -0.002(8) 0.024(7)
C17A 0.038(3) 0.029(3) 0.027(3) 0.003(2) 0.002(2) 0.006(3)
O18A 0.020(2) 0.063(3) 0.024(2) 0.0064(18) 0.0036(16) 0.0062(19)
C19A 0.028(3) 0.033(3) 0.020(3) 0.002(2) -0.001(2) -0.004(2)
C20A 0.035(3) 0.019(2) 0.022(3) 0.005(2) 0.002(2) -0.009(2)
O21A 0.049(3) 0.035(2) 0.024(2) -0.0004(16) 0.0064(19) 0.008(2)
O22A 0.029(2) 0.033(2) 0.0237(19) 0.0099(15) -0.0006(16) 0.0038(17)
C23A 0.025(3) 0.032(3) 0.024(3) 0.004(2) -0.002(2) 0.003(2)
C24A 0.037(4) 0.039(3) 0.029(3) 0.004(2) 0.003(3) 0.006(3)
C25A 0.035(3) 0.039(3) 0.037(3) 0.007(3) 0.002(3) 0.009(3)
C26A 0.040(4) 0.039(3) 0.040(3) 0.007(3) -0.005(3) 0.009(3)
C27A 0.045(4) 0.040(3) 0.032(3) 0.001(3) -0.012(3) 0.010(3)
C28A 0.032(3) 0.029(3) 0.024(3) 0.001(2) -0.001(2) 0.002(2)
C29A 0.064(5) 0.052(4) 0.056(4) -0.005(3) -0.001(4) 0.026(4)
C30A 0.039(4) 0.034(3) 0.029(3) -0.001(2) -0.005(3) 0.005(3)
C31A 0.047(4) 0.052(4) 0.031(3) -0.002(3) 0.000(3) 0.015(3)
C32A 0.062(5) 0.033(3) 0.054(4) -0.002(3) -0.002(4) -0.002(3)
N1B 0.074(4) 0.042(3) 0.022(3) 0.004(2) 0.006(3) -0.025(3)
C2B 0.030(3) 0.033(3) 0.031(3) 0.010(2) -0.004(2) 0.002(2)
C3B 0.024(3) 0.031(3) 0.031(3) 0.013(2) 0.004(2) 0.003(2)
C4B 0.026(3) 0.034(3) 0.031(3) 0.012(2) 0.007(2) 0.006(2)
C5B 0.025(3) 0.028(3) 0.037(3) 0.009(2) -0.006(2) 0.005(2)
C6B 0.025(3) 0.035(3) 0.036(3) 0.010(2) -0.005(2) -0.003(2)
C7B 0.046(4) 0.047(4) 0.031(3) 0.004(3) 0.005(3) -0.013(3)
C8B 0.049(4) 0.056(4) 0.030(3) 0.006(3) 0.006(3) -0.003(3)
C9B 0.045(4) 0.033(3) 0.057(4) -0.004(3) 0.001(3) 0.003(3)
C10B 0.042(4) 0.031(3) 0.113(7) -0.008(4) 0.018(5) -0.006(3)
C11B 0.032(4) 0.039(3) 0.085(5) -0.006(3) 0.017(4) -0.002(3)
C12B 0.031(3) 0.031(3) 0.021(3) 0.010(2) 0.000(2) 0.001(2)
O13B 0.047(3) 0.039(2) 0.037(2) -0.0027(19) 0.001(2) -0.009(2)
O14B 0.033(3) 0.054(3) 0.041(2) 0.018(2) 0.008(2) 0.012(2)
C15B 0.071(6) 0.080(6) 0.045(4) -0.007(4) -0.002(4) -0.043(5)
C16B 0.086(7) 0.114(8) 0.047(5) 0.015(5) -0.015(5) -0.013(6)
C17B 0.037(4) 0.039(3) 0.041(3) 0.018(3) 0.006(3) 0.005(3)
O18B 0.032(2) 0.053(3) 0.041(2) 0.026(2) -0.0011(19) 0.002(2)
C19B 0.032(3) 0.058(4) 0.030(3) 0.019(3) 0.010(3) 0.018(3)
C20B 0.055(4) 0.075(4) 0.023(3) 0.015(3) 0.010(3) 0.040(4)
O21B 0.136(7) 0.238(9) 0.043(3) -0.047(4) -0.033(4) 0.158(7)
O22B 0.032(2) 0.042(2) 0.024(2) 0.0108(16) -0.0008(17) 0.0070(18)
C23B 0.034(3) 0.033(3) 0.022(3) 0.007(2) -0.003(2) 0.008(2)
C24B 0.048(4) 0.025(3) 0.030(3) 0.011(2) 0.004(3) 0.008(3)
C25B 0.053(4) 0.035(3) 0.027(3) 0.003(2) 0.001(3) 0.002(3)
C26B 0.084(6) 0.037(3) 0.024(3) 0.012(2) -0.006(3) 0.016(3)
C27B 0.058(4) 0.035(3) 0.030(3) 0.012(2) -0.003(3) 0.014(3)
C28B 0.034(3) 0.033(3) 0.028(3) 0.005(2) -0.004(2) 0.004(2)
C29B 0.083(6) 0.037(3) 0.036(4) -0.005(3) 0.002(4) 0.006(4)
C30B 0.042(4) 0.038(3) 0.034(3) 0.000(3) -0.001(3) 0.006(3)
C31B 0.088(6) 0.030(3) 0.062(5) -0.003(3) -0.006(4) 0.008(4)
C32B 0.060(5) 0.061(5) 0.069(5) -0.015(4) 0.011(4) 0.014(4)

loop_
_atom_type_symbol
_atom_type_description
_atom_type_scat_dispersion_real
_atom_type_scat_dispersion_imag
_atom_type_scat_source
C C 0.0033 0.0016 'International Tables Vol C Tables 4.2.6.8 and 6.1.1.4'
H H 0.0000 0.0000 'International Tables Vol C Tables 4.2.6.8 and 6.1.1.4'
O O 0.0106 0.0060 'International Tables Vol C Tables 4.2.6.8 and 6.1.1.4'
N N 0.0061 0.0033 'International Tables Vol C Tables 4.2.6.8 and 6.1.1.4'

loop_
_geom_angle_atom_site_label_1
_geom_angle_atom_site_label_2
_geom_angle_atom_site_label_3
_geom_angle
C2A N1A C5A 101.8(4)
C2A N1A H1A 129.1
C5A N1A H1A 129.1
N1A C2A C12A 112.2(4)
N1A C2A C3A 104.6(4)
C12A C2A C3A 118.0(5)
N1A C2A H2A 107.2
C12A C2A H2A 107.2
C3A C2A H2A 107.2
C17A C3A C4A 111.3(4)
C17A C3A C2A 114.6(5)
C4A C3A C2A 102.9(4)
C17A C3A H3A 109.3
C4A C3A H3A 109.3
C2A C3A H3A 109.3
C20A C4A C3A 113.8(4)
C20A C4A C5A 113.7(4)
C3A C4A C5A 103.4(4)
C20A C4A H4A 108.6
C3A C4A H4A 108.6
C5A C4A H4A 108.6
N1A C5A C6A 113.4(4)
N1A C5A C4A 103.4(4)
C6A C5A C4A 119.0(4)
N1A C5A H5A 106.8
C6A C5A H5A 106.8
C4A C5A H5A 106.8
C7A C6A C11A 118.6(5)
C7A C6A C5A 122.3(5)
C11A C6A C5A 119.2(5)
C6A C7A C8A 120.9(6)
C6A C7A H7A 119.6
C8A C7A H7A 119.6
C9A C8A C7A 119.4(6)
C9A C8A H8A 120.3
C7A C8A H8A 120.3
C10A C9A C8A 120.9(5)
C10A C9A H9A 119.6
C8A C9A H9A 119.6
C9A C10A C11A 119.3(6)
C9A C10A H10A 120.4
C11A C10A H10A 120.4
C6A C11A C10A 121.0(6)
C6A C11A H11A 119.5
C10A C11A H11A 119.5
O14A C12A O13A 124.1(6)
O14A C12A C2A 125.3(5)
O13A C12A C2A 110.4(5)
C12A O13A C15A 115.4(5)
C16A C15A O13A 109.8(7)
C16A C15A H15A 109.7
O13A C15A H15A 109.7
C16A C15A H15D 109.7
O13A C15A H15D 109.7
H15A C15A H15D 108.2
C15A C16A H16A 109.5
C15A C16A H16E 109.5
H16A C16A H16E 109.5
C15A C16A H16F 109.5
H16A C16A H16F 109.5
H16E C16A H16F 109.5
O18A C17A C3A 109.5(4)
O18A C17A H17A 109.8
C3A C17A H17A 109.8
O18A C17A H17D 109.8
C3A C17A H17D 109.8
H17A C17A H17D 108.2
C19A O18A C17A 110.1(4)
O22A C19A O18A 112.2(5)
O22A C19A C20A 107.2(4)
O18A C19A C20A 112.2(4)
O22A C19A H19A 108.4
O18A C19A H19A 108.4
C20A C19A H19A 108.4
O21A C20A C4A 121.2(5)
O21A C20A C19A 119.0(5)
C4A C20A C19A 119.8(5)
C19A O22A C23A 114.1(4)
O22A C23A C28A 108.5(4)
O22A C23A C24A 109.3(4)
C28A C23A C24A 111.5(4)
O22A C23A H23A 109.2
C28A C23A H23A 109.2
C24A C23A H23A 109.2
C23A C24A C25A 111.5(5)
C23A C24A H24A 109.3
C25A C24A H24A 109.3
C23A C24A H24D 109.3
C25A C24A H24D 109.3
H24A C24A H24D 108.0
C29A C25A C26A 111.5(5)
C29A C25A C24A 111.3(5)
C26A C25A C24A 109.2(5)
C29A C25A H25A 108.3
C26A C25A H25A 108.3
C24A C25A H25A 108.3
C25A C26A C27A 111.9(5)
C25A C26A H26A 109.2
C27A C26A H26A 109.2
C25A C26A H26D 109.2
C27A C26A H26D 109.2
H26A C26A H26D 107.9
C26A C27A C28A 112.0(5)
C26A C27A H27A 109.2
C28A C27A H27A 109.2
C26A C27A H27D 109.2
C28A C27A H27D 109.2
H27A C27A H27D 107.9
C23A C28A C30A 113.5(5)
C23A C28A C27A 108.5(5)
C30A C28A C27A 113.5(5)
C23A C28A H28A 106.9
C30A C28A H28A 106.9
C27A C28A H28A 106.9
C25A C29A H29A 109.5
C25A C29A H29E 109.5
H29A C29A H29E 109.5
C25A C29A H29F 109.5
H29A C29A H29F 109.5
H29E C29A H29F 109.5
C32A C30A C31A 110.2(5)
C32A C30A C28A 113.0(5)
C31A C30A C28A 111.5(5)
C32A C30A H30A 107.3
C31A C30A H30A 107.3
C28A C30A H30A 107.3
C30A C31A H31A 109.5
C30A C31A H31E 109.5
H31A C31A H31E 109.5
C30A C31A H31F 109.5
H31A C31A H31F 109.5
H31E C31A H31F 109.5
C30A C32A H32A 109.5
C30A C32A H32E 109.5
H32A C32A H32E 109.5
C30A C32A H32F 109.5
H32A C32A H32F 109.5
H32E C32A H32F 109.5
C2B N1B C5B 106.5(5)
C2B N1B H1B 126.7
C5B N1B H1B 126.7
N1B C2B C12B 109.1(5)
N1B C2B C3B 107.1(4)
C12B C2B C3B 115.4(4)
N1B C2B H2B 108.4
C12B C2B H2B 108.4
C3B C2B H2B 108.4
C17B C3B C4B 113.0(5)
C17B C3B C2B 118.1(4)
C4B C3B C2B 102.2(4)
C17B C3B H3B 107.7
C4B C3B H3B 107.7
C2B C3B H3B 107.7
C20B C4B C3B 109.8(5)
C20B C4B C5B 114.2(5)
C3B C4B C5B 100.7(4)
C20B C4B H4B 110.6
C3B C4B H4B 110.6
C5B C4B H4B 110.6
N1B C5B C6B 116.0(5)
N1B C5B C4B 101.6(4)
C6B C5B C4B 118.6(4)
N1B C5B H5B 106.6
C6B C5B H5B 106.6
C4B C5B H5B 106.6
C7B C6B C11B 119.5(6)
C7B C6B C5B 123.7(5)
C11B C6B C5B 116.8(6)
C6B C7B C8B 120.8(6)
C6B C7B H7B 119.6
C8B C7B H7B 119.6
C9B C8B C7B 119.8(7)
C9B C8B H8B 120.1
C7B C8B H8B 120.1
C8B C9B C10B 120.0(6)
C8B C9B H9B 120.0
C10B C9B H9B 120.0
C9B C10B C11B 120.2(6)
C9B C10B H10B 119.9
C11B C10B H10B 119.9
C6B C11B C10B 119.7(7)
C6B C11B H11B 120.1
C10B C11B H11B 120.1
O14B C12B O13B 124.5(5)
O14B C12B C2B 125.3(5)
O13B C12B C2B 110.1(5)
C12B O13B C15B 116.5(6)
O13B C15B C16B 110.5(7)
O13B C15B H15B 109.5
C16B C15B H15B 109.5
O13B C15B H15C 109.5
C16B C15B H15C 109.5
H15B C15B H15C 108.1
C15B C16B H16B 109.5
C15B C16B H16C 109.5
H16B C16B H16C 109.5
C15B C16B H16D 109.5
H16B C16B H16D 109.5
H16C C16B H16D 109.5
O18B C17B C3B 112.1(5)
O18B C17B H17B 109.2
C3B C17B H17B 109.2
O18B C17B H17C 109.2
C3B C17B H17C 109.2
H17B C17B H17C 107.9
C19B O18B C17B 112.5(5)
O18B C19B O22B 113.5(5)
O18B C19B C20B 110.8(5)
O22B C19B C20B 107.0(5)
O18B C19B H19B 108.5
O22B C19B H19B 108.5
C20B C19B H19B 108.5
O21B C20B C4B 124.8(6)
O21B C20B C19B 117.2(7)
C4B C20B C19B 117.9(6)
C19B O22B C23B 115.1(4)
O22B C23B C24B 110.0(5)
O22B C23B C28B 108.5(4)
C24B C23B C28B 111.3(4)
O22B C23B H23B 109.0
C24B C23B H23B 109.0
C28B C23B H23B 109.0
C23B C24B C25B 112.0(5)
C23B C24B H24B 109.2
C25B C24B H24B 109.2
C23B C24B H24C 109.2
C25B C24B H24C 109.2
H24B C24B H24C 107.9
C26B C25B C29B 111.2(5)
C26B C25B C24B 108.8(5)
C29B C25B C24B 111.2(6)
C26B C25B H25B 108.5
C29B C25B H25B 108.5
C24B C25B H25B 108.5
C25B C26B C27B 111.6(5)
C25B C26B H26B 109.3
C27B C26B H26B 109.3
C25B C26B H26C 109.3
C27B C26B H26C 109.3
H26B C26B H26C 108.0
C26B C27B C28B 112.1(5)
C26B C27B H27B 109.2
C28B C27B H27B 109.2
C26B C27B H27C 109.2
C28B C27B H27C 109.2
H27B C27B H27C 107.9
C23B C28B C27B 108.9(4)
C23B C28B C30B 112.0(5)
C27B C28B C30B 114.0(5)
C23B C28B H28B 107.2
C27B C28B H28B 107.2
C30B C28B H28B 107.2
C25B C29B H29B 109.5
C25B C29B H29C 109.5
H29B C29B H29C 109.5
C25B C29B H29D 109.5
H29B C29B H29D 109.5
H29C C29B H29D 109.5
C32B C30B C28B 114.8(5)
C32B C30B C31B 110.9(6)
C28B C30B C31B 110.1(5)
C32B C30B H30B 106.9
C28B C30B H30B 106.9
C31B C30B H30B 106.9
C30B C31B H31B 109.5
C30B C31B H31C 109.5
H31B C31B H31C 109.5
C30B C31B H31D 109.5
H31B C31B H31D 109.5
H31C C31B H31D 109.5
C30B C32B H32B 109.5
C30B C32B H32C 109.5
H32B C32B H32C 109.5
C30B C32B H32D 109.5
H32B C32B H32D 109.5
H32C C32B H32D 109.5

loop_
_geom_bond_atom_site_label_1
_geom_bond_atom_site_label_2
_geom_bond_distance
N1A C2A 1.454(6)
N1A C5A 1.468(7)
N1A H1A 0.8600
C2A C12A 1.504(8)
C2A C3A 1.563(7)
C2A H2A 0.9800
C3A C17A 1.511(8)
C3A C4A 1.556(7)
C3A H3A 0.9800
C4A C20A 1.511(7)
C4A C5A 1.564(7)
C4A H4A 0.9800
C5A C6A 1.517(7)
C5A H5A 0.9800
C6A C7A 1.383(8)
C6A C11A 1.389(8)
C7A C8A 1.391(7)
C7A H7A 0.9300
C8A C9A 1.377(9)
C8A H8A 0.9300
C9A C10A 1.375(10)
C9A H9A 0.9300
C10A C11A 1.390(8)
C10A H10A 0.9300
C11A H11A 0.9300
C12A O14A 1.184(7)
C12A O13A 1.339(6)
O13A C15A 1.468(8)
C15A C16A 1.358(12)
C15A H15A 0.9700
C15A H15D 0.9700
C16A H16A 0.9600
C16A H16E 0.9600
C16A H16F 0.9600
C17A O18A 1.450(7)
C17A H17A 0.9700
C17A H17D 0.9700
O18A C19A 1.418(7)
C19A O22A 1.395(6)
C19A C20A 1.541(8)
C19A H19A 0.9800
C20A O21A 1.211(7)
O22A C23A 1.454(7)
C23A C28A 1.524(7)
C23A C24A 1.529(8)
C23A H23A 0.9800
C24A C25A 1.535(9)
C24A H24A 0.9700
C24A H24D 0.9700
C25A C29A 1.509(9)
C25A C26A 1.520(9)
C25A H25A 0.9800
C26A C27A 1.524(8)
C26A H26A 0.9700
C26A H26D 0.9700
C27A C28A 1.537(8)
C27A H27A 0.9700
C27A H27D 0.9700
C28A C30A 1.530(8)
C28A H28A 0.9800
C29A H29A 0.9600
C29A H29E 0.9600
C29A H29F 0.9600
C30A C32A 1.527(9)
C30A C31A 1.527(8)
C30A H30A 0.9800
C31A H31A 0.9600
C31A H31E 0.9600
C31A H31F 0.9600
C32A H32A 0.9600
C32A H32E 0.9600
C32A H32F 0.9600
N1B C2B 1.449(8)
N1B C5B 1.465(7)
N1B H1B 0.8600
C2B C12B 1.519(8)
C2B C3B 1.564(7)
C2B H2B 0.9800
C3B C17B 1.513(8)
C3B C4B 1.541(8)
C3B H3B 0.9800
C4B C20B 1.504(9)
C4B C5B 1.545(8)
C4B H4B 0.9800
C5B C6B 1.517(8)
C5B H5B 0.9800
C6B C7B 1.362(9)
C6B C11B 1.380(8)
C7B C8B 1.409(9)
C7B H7B 0.9300
C8B C9B 1.363(9)
C8B H8B 0.9300
C9B C10B 1.372(10)
C9B H9B 0.9300
C10B C11B 1.410(9)
C10B H10B 0.9300
C11B H11B 0.9300
C12B O14B 1.181(7)
C12B O13B 1.338(7)
O13B C15B 1.462(8)
C15B C16B 1.467(11)
C15B H15B 0.9700
C15B H15C 0.9700
C16B H16B 0.9600
C16B H16C 0.9600
C16B H16D 0.9600
C17B O18B 1.430(8)
C17B H17B 0.9700
C17B H17C 0.9700
O18B C19B 1.411(8)
C19B O22B 1.412(7)
C19B C20B 1.510(9)
C19B H19B 0.9800
C20B O21B 1.187(8)
O22B C23B 1.438(6)
C23B C24B 1.506(8)
C23B C28B 1.523(7)
C23B H23B 0.9800
C24B C25B 1.541(8)
C24B H24B 0.9700
C24B H24C 0.9700
C25B C26B 1.518(8)
C25B C29B 1.536(9)
C25B H25B 0.9800
C26B C27B 1.520(9)
C26B H26B 0.9700
C26B H26C 0.9700
C27B C28B 1.526(8)
C27B H27B 0.9700
C27B H27C 0.9700
C28B C30B 1.545(8)
C28B H28B 0.9800
C29B H29B 0.9600
C29B H29C 0.9600
C29B H29D 0.9600
C30B C32B 1.510(10)
C30B C31B 1.552(9)
C30B H30B 0.9800
C31B H31B 0.9600
C31B H31C 0.9600
C31B H31D 0.9600
C32B H32B 0.9600
C32B H32C 0.9600
C32B H32D 0.9600

loop_
_geom_hbond_atom_site_label_D
_geom_hbond_atom_site_label_H
_geom_hbond_atom_site_label_A
_geom_hbond_distance_DH
_geom_hbond_distance_HA
_geom_hbond_distance_DA
_geom_hbond_angle_DHA
_geom_hbond_site_symmetry_A
C2A H2A O14A 0.98 2.61 3.329(7) 130.3 1_455
C3A H3A O14A 0.98 2.63 3.196(7) 116.9 1_455
C4A H4A O18A 0.98 2.46 3.350(6) 150.1 1_455
C16A H16A O21B 0.96 2.55 3.013(17) 110.1 1_545
C17A H17D O13A 0.97 2.59 3.201(7) 121.1 .
C23A H23A O21A 0.98 2.60 3.566(7) 168.3 1_655
C24A H24A O18A 0.97 2.61 3.190(7) 119.0 .
N1B H1B N1A 0.86 2.68 3.225(7) 122.6 .
C2B H2B O14B 0.98 2.50 3.191(8) 127.8 1_655
C3B H3B O14B 0.98 2.39 3.173(7) 135.9 1_655
C17B H17C O13B 0.97 2.58 3.075(7) 112.1 .

loop_
_geom_torsion_atom_site_label_1
_geom_torsion_atom_site_label_2
_geom_torsion_atom_site_label_3
_geom_torsion_atom_site_label_4
_geom_torsion
C5A N1A C2A C12A -175.9(5)
C5A N1A C2A C3A -46.8(5)
N1A C2A C3A C17A -93.9(5)
C12A C2A C3A C17A 31.6(6)
N1A C2A C3A C4A 27.1(5)
C12A C2A C3A C4A 152.6(4)
C17A C3A C4A C20A 1.1(6)
C2A C3A C4A C20A -122.1(5)
C17A C3A C4A C5A 125.0(5)
C2A C3A C4A C5A 1.7(5)
C2A N1A C5A C6A 177.8(4)
C2A N1A C5A C4A 47.6(5)
C20A C4A C5A N1A 94.2(5)
C3A C4A C5A N1A -29.6(5)
C20A C4A C5A C6A -32.5(7)
C3A C4A C5A C6A -156.4(5)
N1A C5A C6A C7A -43.8(7)
C4A C5A C6A C7A 78.1(7)
N1A C5A C6A C11A 136.3(5)
C4A C5A C6A C11A -101.8(6)
C11A C6A C7A C8A -0.8(8)
C5A C6A C7A C8A 179.3(5)
C6A C7A C8A C9A 2.0(8)
C7A C8A C9A C10A -2.5(9)
C8A C9A C10A C11A 1.9(9)
C7A C6A C11A C10A 0.2(8)
C5A C6A C11A C10A -179.9(5)
C9A C10A C11A C6A -0.7(9)
N1A C2A C12A O14A -6.0(8)
C3A C2A C12A O14A -127.7(6)
N1A C2A C12A O13A 178.5(5)
C3A C2A C12A O13A 56.8(6)
O14A C12A O13A C15A -2.8(9)
C2A C12A O13A C15A 172.8(6)
C12A O13A C15A C16A -177.0(9)
C4A C3A C17A O18A -50.9(6)
C2A C3A C17A O18A 65.4(6)
C3A C17A O18A C19A 76.7(5)
C17A O18A C19A O22A 76.2(5)
C17A O18A C19A C20A -44.5(6)
C3A C4A C20A O21A -152.1(5)
C5A C4A C20A O21A 89.9(6)
C3A C4A C20A C19A 28.0(6)
C5A C4A C20A C19A -90.0(5)
O22A C19A C20A O21A 49.9(6)
O18A C19A C20A O21A 173.5(4)
O22A C19A C20A C4A -130.2(4)
O18A C19A C20A C4A -6.7(6)
O18A C19A O22A C23A 66.1(5)
C20A C19A O22A C23A -170.3(4)
C19A O22A C23A C28A 137.9(4)
C19A O22A C23A C24A -100.3(5)
O22A C23A C24A C25A -178.3(5)
C28A C23A C24A C25A -58.3(6)
C23A C24A C25A C29A 179.5(5)
C23A C24A C25A C26A 56.0(6)
C29A C25A C26A C27A -178.9(6)
C24A C25A C26A C27A -55.5(7)
C25A C26A C27A C28A 57.2(7)
O22A C23A C28A C30A -55.6(6)
C24A C23A C28A C30A -176.0(5)
O22A C23A C28A C27A 177.2(4)
C24A C23A C28A C27A 56.8(6)
C26A C27A C28A C23A -56.3(6)
C26A C27A C28A C30A 176.5(5)
C23A C28A C30A C32A -68.4(7)
C27A C28A C30A C32A 56.1(7)
C23A C28A C30A C31A 166.9(5)
C27A C28A C30A C31A -68.6(7)
C5B N1B C2B C12B -144.7(5)
C5B N1B C2B C3B -19.2(6)
N1B C2B C3B C17B -135.1(6)
C12B C2B C3B C17B -13.5(8)
N1B C2B C3B C4B -10.5(6)
C12B C2B C3B C4B 111.1(5)
C17B C3B C4B C20B 41.2(6)
C2B C3B C4B C20B -86.7(5)
C17B C3B C4B C5B 162.0(5)
C2B C3B C4B C5B 34.0(5)
C2B N1B C5B C6B 171.3(5)
C2B N1B C5B C4B 41.1(6)
C20B C4B C5B N1B 71.1(6)
C3B C4B C5B N1B -46.4(6)
C20B C4B C5B C6B -57.4(7)
C3B C4B C5B C6B -174.9(5)
N1B C5B C6B C7B -11.6(8)
C4B C5B C6B C7B 109.9(7)
N1B C5B C6B C11B 166.5(6)
C4B C5B C6B C11B -72.0(7)
C11B C6B C7B C8B 1.3(10)
C5B C6B C7B C8B 179.4(6)
C6B C7B C8B C9B -2.3(11)
C7B C8B C9B C10B 3.0(11)
C8B C9B C10B C11B -2.7(12)
C7B C6B C11B C10B -1.0(11)
C5B C6B C11B C10B -179.3(7)
C9B C10B C11B C6B 1.7(12)
N1B C2B C12B O14B 15.0(8)
C3B C2B C12B O14B -105.5(7)
N1B C2B C12B O13B -162.5(5)
C3B C2B C12B O13B 77.0(6)
O14B C12B O13B C15B 1.8(8)
C2B C12B O13B C15B 179.4(5)
C12B O13B C15B C16B 99.5(9)
C4B C3B C17B O18B -53.1(6)
C2B C3B C17B O18B 66.0(7)
C3B C17B O18B C19B 61.8(6)
C17B O18B C19B O22B 63.1(6)
C17B O18B C19B C20B -57.3(7)
C3B C4B C20B O21B 138.3(9)
C5B C4B C20B O21B 26.1(11)
C3B C4B C20B C19B -39.9(7)
C5B C4B C20B C19B -152.1(5)
O18B C19B C20B O21B -130.2(9)
O22B C19B C20B O21B 105.6(9)
O18B C19B C20B C4B 48.1(8)
O22B C19B C20B C4B -76.1(7)
O18B C19B O22B C23B 81.5(6)
C20B C19B O22B C23B -155.9(5)
C19B O22B C23B C24B -99.0(6)
C19B O22B C23B C28B 139.0(5)
O22B C23B C24B C25B -178.6(5)
C28B C23B C24B C25B -58.4(6)
C23B C24B C25B C26B 56.4(7)
C23B C24B C25B C29B 179.3(5)
C29B C25B C26B C27B -178.1(6)
C24B C25B C26B C27B -55.2(8)
C25B C26B C27B C28B 57.1(8)
O22B C23B C28B C27B 177.8(5)
C24B C23B C28B C27B 56.6(7)
O22B C23B C28B C30B -55.2(6)
C24B C23B C28B C30B -176.4(5)
C26B C27B C28B C23B -56.1(7)
C26B C27B C28B C30B 178.1(5)
C23B C28B C30B C32B -64.3(7)
C27B C28B C30B C32B 59.9(8)
C23B C28B C30B C31B 169.8(6)
C27B C28B C30B C31B -66.0(7)
